data_7206429
loop_
_publ_author_name
'Wang, Suna'
'Peng, Yanqiang'
'Wei, Xilian'
'Zhang, Qingfu'
'Wang, Daqi'
'Dou, Jianmin'
'Li, Dacheng'
'Bai, Junfeng'

_publ_section_title
;
 Temperature-dependent supramolecular isomerism in three zinc
 coordination polymers with pamoic acid and
 1,4-bis(imidazol-1-ylmethyl)-benzene
;
_journal_issue 17
_journal_name_full CrystEngComm
_journal_page_first 5313
_journal_paper_doi 10.1039/c1ce05463e
_journal_volume 13
_journal_year 2011
_chemical_formula_moiety 'C37 H28 N4 O6 Zn, 3.7(C3 H7 N O)'
_chemical_formula_sum 'C48.1 H53.9 N7.7 O9.7 Zn'
_chemical_formula_weight 960.10
_chemical_name_systematic
;
?
;
_space_group_IT_number 19
_symmetry_cell_setting orthorhombic
_symmetry_space_group_name_Hall 'P 2ac 2ab'
_symmetry_space_group_name_H-M 'P 21 21 21'
_atom_sites_solution_hydrogens geom
_atom_sites_solution_primary direct
_atom_sites_solution_secondary difmap
_audit_creation_method SHELXL-97
_cell_angle_alpha 90.00
_cell_angle_beta 90.00
_cell_angle_gamma 90.00
_cell_formula_units_Z 4
_cell_length_a 11.683(10)
_cell_length_b 15.571(14)
_cell_length_c 26.71(2)
_cell_measurement_reflns_used 3373
_cell_measurement_temperature 298(2)
_cell_measurement_theta_max 25.22
_cell_measurement_theta_min 2.28
_cell_volume 4859(7)
_computing_cell_refinement SMART
_computing_data_collection 'SMART (Bruker, 2000)'
_computing_data_reduction 'SAINT (Bruker, 2000)'
_computing_molecular_graphics SHELXTL
_computing_publication_material SHELXTL
_computing_structure_refinement SHELXTL
_computing_structure_solution 'SHELXTL (Bruker, 2000)'
_diffrn_ambient_temperature 298(2)
_diffrn_measured_fraction_theta_full 0.996
_diffrn_measured_fraction_theta_max 0.996
_diffrn_measurement_device_type 'Bruker Smart Apex CCD'
_diffrn_measurement_method 'phi and omega scans'
_diffrn_radiation_monochromator graphite
_diffrn_radiation_source 'fine-focus sealed tube'
_diffrn_radiation_type MoK\a
_diffrn_radiation_wavelength 0.71073
_diffrn_reflns_av_R_equivalents 0.1089
_diffrn_reflns_av_sigmaI/netI 0.2041
_diffrn_reflns_limit_h_max 13
_diffrn_reflns_limit_h_min -11
_diffrn_reflns_limit_k_max 18
_diffrn_reflns_limit_k_min -16
_diffrn_reflns_limit_l_max 31
_diffrn_reflns_limit_l_min -22
_diffrn_reflns_number 19840
_diffrn_reflns_theta_full 25.02
_diffrn_reflns_theta_max 25.02
_diffrn_reflns_theta_min 1.51
_exptl_absorpt_coefficient_mu 0.541
_exptl_absorpt_correction_T_max 0.8810
_exptl_absorpt_correction_T_min 0.8588
_exptl_absorpt_correction_type multi-scan
_exptl_absorpt_process_details '(SADABS; Bruker, 2000)'
_exptl_crystal_colour colorless
_exptl_crystal_density_diffrn 1.321
_exptl_crystal_density_method 'not measured'
_exptl_crystal_description block
_exptl_crystal_F_000 2016
_exptl_crystal_size_max 0.29
_exptl_crystal_size_mid 0.26
_exptl_crystal_size_min 0.24
_platon_squeeze_details
;
Electron density corresponding to 596.5e was calculated
for about 3.7 DMF molecules per unit.
;
_refine_diff_density_max 0.307
_refine_diff_density_min -0.310
_refine_diff_density_rms 0.050
_refine_ls_abs_structure_details 'Flack H D (1983), 3727 Friedel pairs'
_refine_ls_abs_structure_Flack 0.098(18)
_refine_ls_extinction_method none
_refine_ls_goodness_of_fit_ref 0.850
_refine_ls_hydrogen_treatment constr
_refine_ls_matrix_type full
_refine_ls_number_parameters 436
_refine_ls_number_reflns 8506
_refine_ls_number_restraints 35
_refine_ls_restrained_S_all 0.850
_refine_ls_R_factor_all 0.1387
_refine_ls_R_factor_gt 0.0623
_refine_ls_shift/su_max 0.001
_refine_ls_shift/su_mean 0.000
_refine_ls_structure_factor_coef Fsqd
_refine_ls_weighting_details 'calc w=1/[\s^2^(Fo^2^)+(0.0005P)^2^] where P=(Fo^2^+2Fc^2^)/3'
_refine_ls_weighting_scheme calc
_refine_ls_wR_factor_gt 0.0975
_refine_ls_wR_factor_ref 0.1057
_reflns_number_gt 2921
_reflns_number_total 8506
_reflns_threshold_expression >2sigma(I)
_cod_data_source_file c1ce05463e.txt
_cod_data_source_block 090824g
_cod_original_cell_volume 4858(7)
_cod_database_code 7206429

loop_
_symmetry_equiv_pos_as_xyz
'x, y, z'
'-x+1/2, -y, z+1/2'
'-x, y+1/2, -z+1/2'
'x+1/2, -y+1/2, -z'

loop_
_atom_site_label
_atom_site_type_symbol
_atom_site_fract_x
_atom_site_fract_y
_atom_site_fract_z
_atom_site_U_iso_or_equiv
_atom_site_adp_type
_atom_site_occupancy
_atom_site_symmetry_multiplicity
_atom_site_calc_flag
_atom_site_refinement_flags
Zn1 Zn 0.52804(6) 0.56649(5) 0.70428(3) 0.0706(2) Uani 1 1 d .
N1 N 0.5937(5) 0.4545(4) 0.7154(2) 0.0804(18) Uani 1 1 d U
N2 N 0.6479(6) 0.3328(5) 0.7557(3) 0.107(2) Uani 1 1 d U
N3 N 1.3481(4) 0.1488(4) 0.8078(2) 0.0763(17) Uani 1 1 d U
N4 N 1.2041(6) 0.2175(5) 0.8442(3) 0.095(2) Uani 1 1 d U
O1 O 0.4194(3) 0.5911(3) 0.65102(16) 0.0692(14) Uani 1 1 d .
O2 O 0.5425(4) 0.5181(4) 0.60624(15) 0.0919(16) Uani 1 1 d .
O3 O 0.4965(4) 0.4751(3) 0.51659(14) 0.0896(15) Uani 1 1 d .
H3 H 0.5285 0.4729 0.5439 0.134 Uiso 1 1 calc R
O4 O 0.0241(4) 0.3877(3) 0.26801(16) 0.0915(16) Uani 1 1 d .
O5 O 0.1520(5) 0.4904(4) 0.26333(17) 0.107(2) Uani 1 1 d U
O6 O 0.2888(4) 0.5216(3) 0.33336(16) 0.0983(17) Uani 1 1 d U
H6 H 0.2575 0.5268 0.3060 0.148 Uiso 1 1 calc R
C1 C 0.4506(7) 0.5577(5) 0.6105(3) 0.069(2) Uani 1 1 d U
C2 C 0.2985(6) 0.6329(5) 0.5646(3) 0.075(2) Uani 1 1 d .
H2 H 0.2822 0.6618 0.5942 0.089 Uiso 1 1 calc R
C3 C 0.3847(6) 0.5762(5) 0.5639(3) 0.072(2) Uani 1 1 d U
C4 C 0.4075(6) 0.5329(4) 0.5188(3) 0.069(2) Uani 1 1 d .
C5 C 0.3480(6) 0.5443(4) 0.4749(2) 0.0639(19) Uani 1 1 d U
C6 C 0.2572(7) 0.6025(5) 0.4757(3) 0.078(2) Uani 1 1 d U
C7 C 0.2332(6) 0.6500(5) 0.5227(3) 0.073(2) Uani 1 1 d U
C8 C 0.1536(7) 0.7148(5) 0.5243(3) 0.090(2) Uani 1 1 d U
H8 H 0.1436 0.7457 0.5538 0.108 Uiso 1 1 calc R
C9 C 0.0877(7) 0.7349(5) 0.4827(3) 0.110(3) Uani 1 1 d .
H9 H 0.0333 0.7784 0.4839 0.132 Uiso 1 1 calc R
C10 C 0.1061(7) 0.6872(6) 0.4385(3) 0.096(3) Uani 1 1 d .
H10 H 0.0621 0.6985 0.4102 0.115 Uiso 1 1 calc R
C11 C 0.1883(7) 0.6245(5) 0.4368(3) 0.086(3) Uani 1 1 d U
H11 H 0.1976 0.5948 0.4069 0.104 Uiso 1 1 calc R
C12 C 0.1076(7) 0.4289(6) 0.2870(3) 0.081(2) Uani 1 1 d U
C13 C 0.1047(7) 0.3402(5) 0.3636(2) 0.088(2) Uani 1 1 d U
H13 H 0.0448 0.3092 0.3494 0.105 Uiso 1 1 calc R
C14 C 0.1499(7) 0.4098(5) 0.3397(2) 0.071(2) Uani 1 1 d U
C15 C 0.2416(7) 0.4531(5) 0.3587(3) 0.081(2) Uani 1 1 d U
C16 C 0.2809(6) 0.4397(5) 0.4065(3) 0.076(2) Uani 1 1 d .
C17 C 0.2375(7) 0.3680(5) 0.4314(3) 0.088(2) Uani 1 1 d U
C18 C 0.1504(7) 0.3167(5) 0.4096(3) 0.093(2) Uani 1 1 d U
C19 C 0.1019(7) 0.2480(5) 0.4353(3) 0.110(3) Uani 1 1 d U
H19 H 0.0398 0.2197 0.4211 0.132 Uiso 1 1 calc R
C20 C 0.1414(8) 0.2208(5) 0.4801(3) 0.126(3) Uani 1 1 d U
H20 H 0.1073 0.1762 0.4978 0.151 Uiso 1 1 calc R
C21 C 0.2401(8) 0.2659(6) 0.4983(3) 0.120(3) Uani 1 1 d U
H21 H 0.2814 0.2417 0.5245 0.144 Uiso 1 1 calc R
C22 C 0.2761(6) 0.3418(5) 0.4794(3) 0.097(3) Uani 1 1 d U
H22 H 0.3257 0.3765 0.4976 0.116 Uiso 1 1 calc R
C23 C 0.3712(6) 0.4924(4) 0.4284(2) 0.075(2) Uani 1 1 d U
H23A H 0.3968 0.5321 0.4027 0.089 Uiso 1 1 calc R
H23B H 0.4352 0.4547 0.4357 0.089 Uiso 1 1 calc R
C24 C 0.5880(6) 0.4064(5) 0.7554(3) 0.095(2) Uani 1 1 d U
H24 H 0.5438 0.4226 0.7828 0.114 Uiso 1 1 calc R
C25 C 0.6668(7) 0.4045(6) 0.6865(3) 0.110(3) Uani 1 1 d U
H25 H 0.6882 0.4169 0.6537 0.133 Uiso 1 1 calc R
C26 C 0.7025(9) 0.3352(6) 0.7127(4) 0.121(3) Uani 1 1 d .
H26 H 0.7568 0.2956 0.7020 0.145 Uiso 1 1 calc R
C27 C 0.6585(7) 0.2694(5) 0.7940(3) 0.101(3) Uani 1 1 d .
H27A H 0.6322 0.2144 0.7814 0.122 Uiso 1 1 calc R
H27B H 0.6109 0.2851 0.8223 0.122 Uiso 1 1 calc R
C28 C 0.7780(9) 0.2621(6) 0.8102(3) 0.102(3) Uani 1 1 d U
C29 C 0.8350(7) 0.1853(6) 0.8139(3) 0.099(3) Uani 1 1 d U
H29 H 0.7991 0.1365 0.8015 0.119 Uiso 1 1 calc R
C30 C 0.9432(8) 0.1759(6) 0.8350(3) 0.105(3) Uani 1 1 d .
H30 H 0.9748 0.1213 0.8381 0.126 Uiso 1 1 calc R
C31 C 1.0038(8) 0.2462(7) 0.8512(3) 0.095(3) Uani 1 1 d .
C32 C 0.9490(9) 0.3240(7) 0.8479(3) 0.120(3) Uani 1 1 d .
H32 H 0.9862 0.3730 0.8593 0.145 Uiso 1 1 calc R
C33 C 0.8404(9) 0.3313(6) 0.8282(3) 0.114(3) Uani 1 1 d .
H33 H 0.8072 0.3856 0.8269 0.137 Uiso 1 1 calc R
C34 C 1.1128(7) 0.2353(6) 0.8760(3) 0.104(3) Uani 1 1 d .
H34B H 1.1301 0.2874 0.8945 0.125 Uiso 1 1 calc R
H34A H 1.1061 0.1889 0.9001 0.125 Uiso 1 1 calc R
C35 C 1.2381(7) 0.2678(6) 0.8040(4) 0.108(3) Uani 1 1 d U
H35 H 1.2054 0.3193 0.7937 0.130 Uiso 1 1 calc R
C36 C 1.3261(7) 0.2283(5) 0.7831(3) 0.102(3) Uani 1 1 d U
H36 H 1.3678 0.2494 0.7562 0.122 Uiso 1 1 calc R
C37 C 1.2720(6) 0.1532(6) 0.8441(3) 0.089(2) Uani 1 1 d U
H37 H 1.2678 0.1112 0.8688 0.106 Uiso 1 1 calc R

loop_
_atom_site_aniso_label
_atom_site_aniso_U_11
_atom_site_aniso_U_22
_atom_site_aniso_U_33
_atom_site_aniso_U_23
_atom_site_aniso_U_13
_atom_site_aniso_U_12
Zn1 0.0832(5) 0.0699(5) 0.0587(4) 0.0045(5) -0.0010(5) 0.0047(5)
N1 0.087(4) 0.072(5) 0.082(5) 0.007(3) -0.009(3) 0.006(3)
N2 0.111(7) 0.075(5) 0.135(7) 0.023(5) -0.025(5) 0.002(4)
N3 0.062(4) 0.104(5) 0.064(5) 0.016(3) 0.008(3) 0.013(3)
N4 0.080(6) 0.108(6) 0.097(5) 0.001(4) 0.012(4) 0.025(4)
O1 0.096(3) 0.065(4) 0.047(3) 0.012(3) -0.010(3) 0.006(3)
O2 0.104(5) 0.112(5) 0.060(3) 0.005(3) -0.010(3) 0.014(4)
O3 0.114(4) 0.079(4) 0.075(3) -0.016(2) -0.016(3) 0.020(3)
O4 0.122(4) 0.080(4) 0.073(3) -0.005(3) -0.031(3) 0.003(4)
O5 0.155(5) 0.118(5) 0.047(3) 0.019(3) -0.015(3) -0.001(4)
O6 0.140(5) 0.090(4) 0.065(3) 0.005(3) -0.025(3) -0.021(3)
C1 0.090(7) 0.059(5) 0.058(5) 0.002(4) -0.003(4) 0.004(5)
C2 0.091(6) 0.062(6) 0.071(6) -0.009(4) -0.008(5) 0.004(5)
C3 0.070(5) 0.067(6) 0.079(5) -0.001(5) -0.016(4) 0.007(5)
C4 0.096(6) 0.048(5) 0.063(5) -0.004(4) -0.012(4) 0.013(4)
C5 0.091(6) 0.051(5) 0.049(4) 0.005(3) -0.003(4) 0.000(4)
C6 0.109(7) 0.064(6) 0.060(4) 0.000(3) -0.016(4) -0.003(4)
C7 0.090(6) 0.061(5) 0.067(4) 0.002(4) -0.001(4) 0.002(4)
C8 0.120(7) 0.072(6) 0.078(6) 0.003(4) -0.019(5) 0.020(4)
C9 0.148(8) 0.092(7) 0.088(7) -0.002(6) -0.033(6) 0.031(6)
C10 0.120(8) 0.084(7) 0.084(7) 0.009(6) -0.003(5) 0.006(6)
C11 0.119(8) 0.066(6) 0.074(4) 0.005(4) -0.020(4) 0.006(5)
C12 0.111(7) 0.084(6) 0.049(6) -0.009(5) -0.009(4) 0.014(5)
C13 0.134(7) 0.075(6) 0.054(4) -0.011(3) -0.021(4) -0.001(5)
C14 0.114(7) 0.076(6) 0.024(4) -0.019(3) -0.014(4) 0.004(5)
C15 0.114(7) 0.081(6) 0.046(5) 0.001(4) -0.001(4) 0.008(5)
C16 0.115(6) 0.063(6) 0.051(5) 0.001(5) -0.021(4) -0.008(6)
C17 0.143(7) 0.069(6) 0.053(4) 0.002(4) -0.035(4) -0.005(5)
C18 0.142(7) 0.072(6) 0.065(5) 0.006(3) -0.026(4) -0.014(4)
C19 0.165(8) 0.076(6) 0.088(6) 0.011(4) -0.042(5) -0.034(5)
C20 0.192(10) 0.081(7) 0.104(7) 0.034(5) -0.048(6) -0.038(6)
C21 0.182(10) 0.089(7) 0.088(6) 0.030(5) -0.055(5) -0.025(6)
C22 0.156(7) 0.077(6) 0.057(5) 0.015(4) -0.030(4) -0.006(5)
C23 0.124(6) 0.053(5) 0.047(4) 0.001(3) -0.022(4) -0.007(5)
C24 0.108(6) 0.079(6) 0.097(5) 0.018(4) -0.026(4) 0.006(4)
C25 0.133(8) 0.092(8) 0.107(6) -0.003(5) -0.011(4) 0.036(6)
C26 0.144(9) 0.088(8) 0.130(9) -0.009(7) -0.025(8) 0.040(6)
C27 0.098(7) 0.083(7) 0.123(7) 0.027(6) -0.038(6) -0.007(5)
C28 0.101(8) 0.078(7) 0.126(8) 0.023(6) -0.033(6) -0.005(5)
C29 0.080(7) 0.088(6) 0.130(8) 0.011(6) -0.022(5) 0.001(5)
C30 0.099(8) 0.092(8) 0.125(7) -0.004(6) -0.021(6) 0.020(6)
C31 0.090(9) 0.104(8) 0.090(6) 0.003(6) -0.019(5) 0.015(7)
C32 0.113(9) 0.105(9) 0.143(8) -0.002(6) -0.019(7) 0.008(7)
C33 0.107(8) 0.091(8) 0.143(8) 0.003(6) -0.035(6) 0.015(7)
C34 0.079(7) 0.121(8) 0.112(7) -0.003(6) -0.007(6) 0.027(6)
C35 0.102(7) 0.098(7) 0.125(8) 0.012(5) 0.030(6) 0.028(5)
C36 0.110(7) 0.081(6) 0.114(8) 0.011(5) 0.020(5) 0.011(6)
C37 0.073(6) 0.103(7) 0.089(6) 0.006(5) 0.022(4) 0.017(4)

loop_
_atom_type_symbol
_atom_type_description
_atom_type_scat_dispersion_real
_atom_type_scat_dispersion_imag
_atom_type_scat_source
C C 0.0033 0.0016 'International Tables Vol C Tables 4.2.6.8 and 6.1.1.4'
H H 0.0000 0.0000 'International Tables Vol C Tables 4.2.6.8 and 6.1.1.4'
N N 0.0061 0.0033 'International Tables Vol C Tables 4.2.6.8 and 6.1.1.4'
O O 0.0106 0.0060 'International Tables Vol C Tables 4.2.6.8 and 6.1.1.4'
Zn Zn 0.2839 1.4301 'International Tables Vol C Tables 4.2.6.8 and 6.1.1.4'

loop_
_geom_angle_atom_site_label_1
_geom_angle_atom_site_label_2
_geom_angle_atom_site_label_3
_geom_angle
_geom_angle_site_symmetry_1
_geom_angle_site_symmetry_3
N1 Zn1 O4 108.8(2) . 2_565
N1 Zn1 O1 123.4(2) . .
O4 Zn1 O1 111.3(2) 2_565 .
N1 Zn1 N3 108.9(2) . 3_756
O4 Zn1 N3 97.8(2) 2_565 3_756
O1 Zn1 N3 103.4(2) . 3_756
C24 N1 C25 99.5(7) . .
C24 N1 Zn1 128.6(6) . .
C25 N1 Zn1 131.8(5) . .
C26 N2 C24 102.9(8) . .
C26 N2 C27 127.2(9) . .
C24 N2 C27 129.8(9) . .
C37 N3 C36 100.0(7) . .
C37 N3 Zn1 130.8(6) . 3_746
C36 N3 Zn1 128.7(5) . 3_746
C37 N4 C35 105.3(7) . .
C37 N4 C34 129.2(8) . .
C35 N4 C34 125.5(8) . .
C1 O1 Zn1 111.1(5) . .
C12 O4 Zn1 113.9(5) . 2_564
O2 C1 O1 122.3(7) . .
O2 C1 C3 117.8(7) . .
O1 C1 C3 119.2(7) . .
C3 C2 C7 122.2(8) . .
C2 C3 C4 118.0(7) . .
C2 C3 C1 120.4(8) . .
C4 C3 C1 121.6(7) . .
C5 C4 O3 115.5(7) . .
C5 C4 C3 125.0(7) . .
O3 C4 C3 119.5(7) . .
C4 C5 C6 117.0(7) . .
C4 C5 C23 122.9(7) . .
C6 C5 C23 119.9(6) . .
C11 C6 C5 127.0(8) . .
C11 C6 C7 114.2(8) . .
C5 C6 C7 118.8(7) . .
C8 C7 C2 119.3(8) . .
C8 C7 C6 121.5(8) . .
C2 C7 C6 119.0(7) . .
C7 C8 C9 121.0(8) . .
C8 C9 C10 117.9(8) . .
C11 C10 C9 120.6(8) . .
C6 C11 C10 124.7(8) . .
O5 C12 O4 119.9(8) . .
O5 C12 C14 118.7(8) . .
O4 C12 C14 121.3(8) . .
C14 C13 C18 118.3(8) . .
C15 C14 C13 121.5(7) . .
C15 C14 C12 120.2(8) . .
C13 C14 C12 117.5(8) . .
C14 C15 C16 122.3(8) . .
C14 C15 O6 120.9(7) . .
C16 C15 O6 116.1(8) . .
C15 C16 C17 116.4(7) . .
C15 C16 C23 121.9(7) . .
C17 C16 C23 121.5(7) . .
C16 C17 C22 123.1(8) . .
C16 C17 C18 121.0(7) . .
C22 C17 C18 115.9(8) . .
C13 C18 C19 118.8(8) . .
C13 C18 C17 119.4(8) . .
C19 C18 C17 121.5(8) . .
C20 C19 C18 122.6(8) . .
C19 C20 C21 114.9(8) . .
C22 C21 C20 123.5(8) . .
C21 C22 C17 119.3(8) . .
C16 C23 C5 120.1(6) . .
N1 C24 N2 117.9(8) . .
C26 C25 N1 110.4(8) . .
N2 C26 C25 109.0(10) . .
N2 C27 C28 110.4(7) . .
C29 C28 C33 113.4(9) . .
C29 C28 C27 123.5(9) . .
C33 C28 C27 122.9(9) . .
C28 C29 C30 124.2(9) . .
C31 C30 C29 120.8(9) . .
C32 C31 C30 116.3(9) . .
C32 C31 C34 122.9(10) . .
C30 C31 C34 120.4(10) . .
C31 C32 C33 121.8(10) . .
C32 C33 C28 123.4(10) . .
N4 C34 C31 114.7(7) . .
C36 C35 N4 106.6(8) . .
C35 C36 N3 110.5(8) . .
N4 C37 N3 117.4(8) . .

loop_
_geom_bond_atom_site_label_1
_geom_bond_atom_site_label_2
_geom_bond_distance
_geom_bond_site_symmetry_2
Zn1 N1 1.928(6) .
Zn1 O4 1.943(4) 2_565
Zn1 O1 1.944(4) .
Zn1 N3 1.960(6) 3_756
N1 C24 1.306(8) .
N1 C25 1.390(8) .
N2 C26 1.315(10) .
N2 C24 1.343(9) .
N2 C27 1.427(9) .
N3 C37 1.318(7) .
N3 C36 1.426(9) .
N3 Zn1 1.960(6) 3_746
N4 C37 1.277(8) .
N4 C35 1.387(9) .
N4 C34 1.393(8) .
O1 C1 1.256(7) .
O2 C1 1.243(7) .
O3 C4 1.377(6) .
O4 C12 1.273(8) .
O4 Zn1 1.943(4) 2_564
O5 C12 1.260(9) .
O6 C15 1.379(8) .
C1 C3 1.491(9) .
C2 C3 1.339(8) .
C2 C7 1.380(8) .
C3 C4 1.407(9) .
C4 C5 1.374(8) .
C5 C6 1.396(8) .
C5 C23 1.506(8) .
C6 C11 1.359(9) .
C6 C7 1.483(9) .
C7 C8 1.373(9) .
C8 C9 1.388(9) .
C9 C10 1.412(9) .
C10 C11 1.371(9) .
C12 C14 1.520(9) .
C13 C14 1.364(9) .
C13 C18 1.390(9) .
C14 C15 1.364(9) .
C15 C16 1.372(8) .
C16 C17 1.395(9) .
C16 C23 1.459(8) .
C17 C22 1.418(9) .
C17 C18 1.419(9) .
C18 C19 1.392(10) .
C19 C20 1.351(9) .
C20 C21 1.434(10) .
C21 C22 1.353(10) .
C25 C26 1.352(10) .
C27 C28 1.466(9) .
C28 C29 1.372(10) .
C28 C33 1.387(10) .
C29 C30 1.391(9) .
C30 C31 1.374(10) .
C31 C32 1.372(10) .
C31 C34 1.446(10) .
C32 C33 1.379(10) .
C35 C36 1.321(9) .

loop_
_platon_squeeze_void_nr
_platon_squeeze_void_average_x
_platon_squeeze_void_average_y
_platon_squeeze_void_average_z
_platon_squeeze_void_volume
_platon_squeeze_void_count_electrons
1 0.208 -0.141 -0.028 2151.0 596.5
